data_7223221
loop_
_publ_author_name
'Gholivand, Khodayar'
'Gholami, Akram'
'Schenk, Kurt'
'Esrafili, Mehdi'
'Farshadfar, Kaveh'

_publ_section_title
;
 Supramolecular assemblies of organotin(IV)-diphosphoryl adducts: Insights
 from X-rays and DFT
;
_journal_name_full 'RSC Adv.'
_journal_paper_doi 10.1039/C5RA15645A
_journal_year 2015
_chemical_formula_moiety 'C30 H24 O4 P2'
_chemical_formula_sum 'C30 H24 O4 P2'
_chemical_formula_weight 510.43
_chemical_name_systematic
;
 ? 
;
_space_group_crystal_system triclinic
_space_group_IT_number 2
_space_group_name_Hall '-P 1'
_space_group_name_H-M_alt 'P -1'
_symmetry_space_group_name_Hall '-P 1'
_symmetry_space_group_name_H-M 'P -1'
_atom_sites_solution_hydrogens geom
_atom_sites_solution_primary direct
_atom_sites_solution_secondary difmap
_audit_creation_date 2012-04-06
_audit_creation_method
;
  Olex2 1.1
  (compiled Nov  1 2011 20:42:30, GUI svn.r3906)
;
_audit_update_record
;
2015-10-27 deposited with the CCDC.
2015-11-05 downloaded from the CCDC.
;
_cell_angle_alpha 91.328(2)
_cell_angle_beta 92.013(2)
_cell_angle_gamma 96.6198(19)
_cell_formula_units_Z 1
_cell_length_a 7.3668(8)
_cell_length_b 8.7106(9)
_cell_length_c 9.7905(10)
_cell_measurement_reflns_used 2439
_cell_measurement_temperature 100.0
_cell_measurement_theta_max 30.003
_cell_measurement_theta_min 2.354
_cell_volume 623.44(11)
_computing_data_collection
'Bruker (2005). APEX2 software package, Bruker AXS Inc., 5465, East Cheryl Parkway, Madison, WI 5317.'
_computing_data_reduction 'SAINT v7.68A (Bruker, 2009)'
_computing_molecular_graphics
;
O. V. Dolomanov, L. J. Bourhis, R. J. Gildea, J. A. K. Howard and H. Puschmann,
OLEX2: a complete structure solution, refinement and analysis program.
J. Appl. Cryst. (2009). 42, 339-341.
;
_computing_publication_material
;
O. V. Dolomanov, L. J. Bourhis, R. J. Gildea, J. A. K. Howard and H. Puschmann,
OLEX2: a complete structure solution, refinement and analysis program.
J. Appl. Cryst. (2009). 42, 339-341.
;
_computing_structure_refinement
;
XL, G.M. Sheldrick, Acta Cryst.
(2008). A64, 112-122
;
_computing_structure_solution
;
olex2.solve (L.J. Bourhis, O.V. Dolomanov, R.J. Gildea, J.A.K. Howard,
H. Puschmann, in preparation, 2011)
;
_diffrn_ambient_temperature 100.0
_diffrn_detector_area_resol_mean 8
_diffrn_measured_fraction_theta_full 0.997
_diffrn_measured_fraction_theta_max 0.992
_diffrn_measurement_device_type 'Bruker SMART APEX II CCD area detector'
_diffrn_measurement_method '\w and \f scans'
_diffrn_radiation_monochromator graphite
_diffrn_radiation_type MoK\a
_diffrn_radiation_wavelength 0.71073
_diffrn_reflns_av_R_equivalents 0.0447
_diffrn_reflns_av_unetI/netI 0.0627
_diffrn_reflns_limit_h_max 10
_diffrn_reflns_limit_h_min -10
_diffrn_reflns_limit_k_max 12
_diffrn_reflns_limit_k_min -12
_diffrn_reflns_limit_l_max 13
_diffrn_reflns_limit_l_min -13
_diffrn_reflns_number 8072
_diffrn_reflns_theta_full 29.50
_diffrn_reflns_theta_max 30.19
_diffrn_reflns_theta_min 2.08
_diffrn_source 'sealed tube'
_diffrn_source_current 30.0
_diffrn_source_power 1.5
_diffrn_source_voltage 50.0
_exptl_absorpt_coefficient_mu 0.210
_exptl_absorpt_correction_T_max 0.8622
_exptl_absorpt_correction_T_min 0.7627
_exptl_absorpt_correction_type multi-scan
_exptl_absorpt_process_details
;
SADABS-2008/1 (Bruker,2008) was used for absorption correction.
R(int) was 0.0605 before and 0.0500 after correction.
The Ratio of minimum to maximum transmission is 0.8846.
The \l/2 correction factor is 0.0015.
;
_exptl_crystal_colour colourless
_exptl_crystal_colour_primary colourless
_exptl_crystal_density_diffrn 1.360
_exptl_crystal_density_method 'not measured'
_exptl_crystal_description prism
_exptl_crystal_F_000 266
_exptl_crystal_size_max 0.21
_exptl_crystal_size_mid 0.19
_exptl_crystal_size_min 0.17
_refine_diff_density_max 0.472
_refine_diff_density_min -0.469
_refine_diff_density_rms 0.064
_refine_ls_extinction_method none
_refine_ls_goodness_of_fit_ref 1.029
_refine_ls_hydrogen_treatment constr
_refine_ls_matrix_type full
_refine_ls_number_parameters 163
_refine_ls_number_reflns 3670
_refine_ls_number_restraints 0
_refine_ls_restrained_S_all 1.029
_refine_ls_R_factor_all 0.0644
_refine_ls_R_factor_gt 0.0467
_refine_ls_shift/su_max 0.000
_refine_ls_shift/su_mean 0.000
_refine_ls_structure_factor_coef Fsqd
_refine_ls_weighting_details 'calc w=1/[\s^2^(Fo^2^)+(0.0384P)^2^+0.2322P] where P=(Fo^2^+2Fc^2^)/3'
_refine_ls_weighting_scheme calc
_refine_ls_wR_factor_gt 0.0989
_refine_ls_wR_factor_ref 0.1081
_reflns_number_gt 2930
_reflns_number_total 3670
_reflns_threshold_expression >2sigma(I)
_cod_data_source_file c5ra15645a2.cif
_cod_data_source_block ag5
_cod_database_code 7223221

loop_
_space_group_symop_id
_space_group_symop_operation_xyz
1 'x, y, z'
2 '-x, -y, -z'

loop_
_atom_site_label
_atom_site_type_symbol
_atom_site_fract_x
_atom_site_fract_y
_atom_site_fract_z
_atom_site_U_iso_or_equiv
_atom_site_adp_type
_atom_site_occupancy
_atom_site_symmetry_multiplicity
_atom_site_calc_flag
_atom_site_refinement_flags
P1 P 0.81082(6) 0.77370(5) 0.28183(4) 0.01331(11) Uani 1 1 d .
O1 O 0.95798(16) 0.90244(13) 0.30566(12) 0.0189(3) Uani 1 1 d .
O2 O 0.66136(16) 0.75097(13) 0.39698(12) 0.0159(2) Uani 1 1 d .
C1 C 0.5813(2) 0.87900(18) 0.44746(16) 0.0142(3) Uani 1 1 d .
C2 C 0.3996(2) 0.89096(19) 0.41236(16) 0.0156(3) Uani 1 1 d .
H2 H 0.3321 0.8160 0.3526 0.019 Uiso 1 1 calc R
C3 C 0.3172(2) 1.01409(19) 0.46577(16) 0.0156(3) Uani 1 1 d .
H3 H 0.1929 1.0244 0.4428 0.019 Uiso 1 1 calc R
C4 C 0.6868(2) 0.79468(18) 0.12386(16) 0.0137(3) Uani 1 1 d .
C5 C 0.7575(2) 0.90852(18) 0.03512(17) 0.0160(3) Uani 1 1 d .
H5 H 0.8636 0.9764 0.0622 0.019 Uiso 1 1 calc R
C6 C 0.6730(2) 0.9226(2) -0.09239(17) 0.0191(3) Uani 1 1 d .
H6 H 0.7222 0.9989 -0.1529 0.023 Uiso 1 1 calc R
C7 C 0.5165(2) 0.8248(2) -0.13107(17) 0.0199(4) Uani 1 1 d .
H7 H 0.4589 0.8343 -0.2183 0.024 Uiso 1 1 calc R
C8 C 0.4435(2) 0.7130(2) -0.04294(18) 0.0194(3) Uani 1 1 d .
H8 H 0.3353 0.6474 -0.0695 0.023 Uiso 1 1 calc R
C9 C 0.5287(2) 0.69733(19) 0.08379(17) 0.0166(3) Uani 1 1 d .
H9 H 0.4795 0.6202 0.1435 0.020 Uiso 1 1 calc R
C10 C 0.8884(2) 0.58619(18) 0.27848(16) 0.0147(3) Uani 1 1 d .
C11 C 1.0244(2) 0.5628(2) 0.18738(19) 0.0207(4) Uani 1 1 d .
H11 H 1.0700 0.6441 0.1304 0.025 Uiso 1 1 calc R
C12 C 1.0939(2) 0.4212(2) 0.17935(19) 0.0235(4) Uani 1 1 d .
H12 H 1.1862 0.4056 0.1168 0.028 Uiso 1 1 calc R
C13 C 1.0279(3) 0.3026(2) 0.26313(19) 0.0224(4) Uani 1 1 d .
H13 H 1.0751 0.2058 0.2579 0.027 Uiso 1 1 calc R
C14 C 0.8937(3) 0.3254(2) 0.3539(2) 0.0256(4) Uani 1 1 d .
H14 H 0.8493 0.2440 0.4112 0.031 Uiso 1 1 calc R
C15 C 0.8230(2) 0.4668(2) 0.36224(19) 0.0216(4) Uani 1 1 d .
H15 H 0.7304 0.4817 0.4248 0.026 Uiso 1 1 calc R

loop_
_atom_site_aniso_label
_atom_site_aniso_U_11
_atom_site_aniso_U_22
_atom_site_aniso_U_33
_atom_site_aniso_U_23
_atom_site_aniso_U_13
_atom_site_aniso_U_12
P1 0.0132(2) 0.0127(2) 0.0141(2) -0.00102(14) 0.00139(15) 0.00194(14)
O1 0.0182(6) 0.0174(6) 0.0202(6) -0.0030(5) -0.0006(5) -0.0008(5)
O2 0.0184(6) 0.0135(5) 0.0170(6) -0.0001(4) 0.0052(4) 0.0049(4)
C1 0.0171(8) 0.0137(7) 0.0123(7) 0.0005(6) 0.0033(6) 0.0038(6)
C2 0.0167(8) 0.0164(7) 0.0130(7) -0.0026(6) -0.0002(6) 0.0002(6)
C3 0.0141(7) 0.0199(8) 0.0131(7) 0.0002(6) 0.0003(6) 0.0031(6)
C4 0.0140(7) 0.0125(7) 0.0152(7) -0.0018(6) 0.0015(6) 0.0045(6)
C5 0.0152(7) 0.0145(7) 0.0185(8) -0.0004(6) 0.0036(6) 0.0020(6)
C6 0.0220(8) 0.0180(8) 0.0184(8) 0.0010(6) 0.0046(7) 0.0061(7)
C7 0.0229(9) 0.0220(9) 0.0160(8) -0.0023(6) -0.0019(6) 0.0098(7)
C8 0.0167(8) 0.0190(8) 0.0224(9) -0.0048(6) -0.0010(6) 0.0034(6)
C9 0.0161(8) 0.0145(7) 0.0195(8) -0.0010(6) 0.0027(6) 0.0020(6)
C10 0.0142(7) 0.0149(7) 0.0152(7) -0.0011(6) -0.0004(6) 0.0030(6)
C11 0.0210(8) 0.0167(8) 0.0251(9) 0.0015(7) 0.0069(7) 0.0035(7)
C12 0.0215(9) 0.0222(9) 0.0284(10) -0.0007(7) 0.0089(7) 0.0076(7)
C13 0.0258(9) 0.0183(8) 0.0248(9) 0.0007(7) 0.0010(7) 0.0094(7)
C14 0.0325(10) 0.0195(9) 0.0269(10) 0.0082(7) 0.0089(8) 0.0079(8)
C15 0.0239(9) 0.0213(9) 0.0212(9) 0.0033(7) 0.0080(7) 0.0064(7)

loop_
_atom_type_symbol
_atom_type_description
_atom_type_scat_dispersion_real
_atom_type_scat_dispersion_imag
_atom_type_scat_source
C C 0.0033 0.0016 'International Tables Vol C Tables 4.2.6.8 and 6.1.1.4'
H H 0.0000 0.0000 'International Tables Vol C Tables 4.2.6.8 and 6.1.1.4'
O O 0.0106 0.0060 'International Tables Vol C Tables 4.2.6.8 and 6.1.1.4'
P P 0.1023 0.0942 'International Tables Vol C Tables 4.2.6.8 and 6.1.1.4'

loop_
_geom_angle_atom_site_label_1
_geom_angle_atom_site_label_2
_geom_angle_atom_site_label_3
_geom_angle
_geom_angle_site_symmetry_1
O1 P1 O2 116.29(7) .
O1 P1 C4 110.95(7) .
O1 P1 C10 114.18(7) .
O2 P1 C4 106.32(7) .
O2 P1 C10 100.41(7) .
C10 P1 C4 107.81(7) .
C1 O2 P1 120.03(10) .
C2 C1 O2 118.75(14) .
C3 C1 O2 119.47(14) 2_676
C3 C1 C2 121.73(14) 2_676
C1 C2 H2 120.4 .
C1 C2 C3 119.19(15) .
C3 C2 H2 120.4 .
C1 C3 C2 119.08(15) 2_676
C1 C3 H3 120.5 2_676
C2 C3 H3 120.5 .
C5 C4 P1 118.11(12) .
C9 C4 P1 122.50(12) .
C9 C4 C5 119.31(15) .
C4 C5 H5 119.9 .
C6 C5 C4 120.25(16) .
C6 C5 H5 119.9 .
C5 C6 H6 120.1 .
C7 C6 C5 119.83(16) .
C7 C6 H6 120.1 .
C6 C7 H7 119.8 .
C6 C7 C8 120.42(16) .
C8 C7 H7 119.8 .
C7 C8 H8 120.0 .
C9 C8 C7 119.93(16) .
C9 C8 H8 120.0 .
C4 C9 H9 119.9 .
C8 C9 C4 120.24(16) .
C8 C9 H9 119.9 .
C11 C10 P1 116.71(12) .
C15 C10 P1 123.77(13) .
C15 C10 C11 119.52(15) .
C10 C11 H11 119.8 .
C12 C11 C10 120.44(16) .
C12 C11 H11 119.8 .
C11 C12 H12 120.1 .
C13 C12 C11 119.74(16) .
C13 C12 H12 120.1 .
C12 C13 H13 120.0 .
C14 C13 C12 120.08(16) .
C14 C13 H13 120.0 .
C13 C14 H14 119.7 .
C13 C14 C15 120.52(17) .
C15 C14 H14 119.7 .
C10 C15 C14 119.72(16) .
C10 C15 H15 120.1 .
C14 C15 H15 120.1 .

loop_
_geom_bond_atom_site_label_1
_geom_bond_atom_site_label_2
_geom_bond_distance
_geom_bond_site_symmetry_2
P1 O1 1.4755(12) .
P1 O2 1.6030(12) .
P1 C4 1.7921(17) .
P1 C10 1.7917(16) .
O2 C1 1.4081(18) .
C1 C2 1.386(2) .
C1 C3 1.381(2) 2_676
C2 H2 0.9500 .
C2 C3 1.392(2) .
C3 C1 1.381(2) 2_676
C3 H3 0.9500 .
C4 C5 1.401(2) .
C4 C9 1.398(2) .
C5 H5 0.9500 .
C5 C6 1.390(2) .
C6 H6 0.9500 .
C6 C7 1.388(2) .
C7 H7 0.9500 .
C7 C8 1.390(2) .
C8 H8 0.9500 .
C8 C9 1.388(2) .
C9 H9 0.9500 .
C10 C11 1.394(2) .
C10 C15 1.392(2) .
C11 H11 0.9500 .
C11 C12 1.390(2) .
C12 H12 0.9500 .
C12 C13 1.388(3) .
C13 H13 0.9500 .
C13 C14 1.380(3) .
C14 H14 0.9500 .
C14 C15 1.394(2) .
C15 H15 0.9500 .

loop_
_geom_torsion_atom_site_label_1
_geom_torsion_atom_site_label_2
_geom_torsion_atom_site_label_3
_geom_torsion_atom_site_label_4
_geom_torsion
_geom_torsion_site_symmetry_1
_geom_torsion_site_symmetry_4
P1 O2 C1 C2 108.99(15) . .
P1 O2 C1 C3 -73.39(17) . 2_676
P1 C4 C5 C6 175.77(12) . .
P1 C4 C9 C8 -176.42(13) . .
P1 C10 C11 C12 179.27(14) . .
P1 C10 C15 C14 -178.97(14) . .
O1 P1 O2 C1 47.43(14) . .
O1 P1 C4 C5 10.03(15) . .
O1 P1 C4 C9 -173.17(13) . .
O1 P1 C10 C11 -54.45(15) . .
O1 P1 C10 C15 124.42(15) . .
O2 P1 C4 C5 137.36(12) . .
O2 P1 C4 C9 -45.85(14) . .
O2 P1 C10 C11 -179.63(13) . .
O2 P1 C10 C15 -0.76(16) . .
O2 C1 C2 C3 177.67(14) . .
C1 C2 C3 C1 -0.1(3) . 2_676
C3 C1 C2 C3 0.1(3) 2_676 .
C4 P1 O2 C1 -76.63(12) . .
C4 P1 C10 C11 69.32(15) . .
C4 P1 C10 C15 -111.81(16) . .
C4 C5 C6 C7 0.9(2) . .
C5 C4 C9 C8 0.3(2) . .
C5 C6 C7 C8 0.1(2) . .
C6 C7 C8 C9 -0.9(3) . .
C7 C8 C9 C4 0.7(2) . .
C9 C4 C5 C6 -1.1(2) . .
C10 P1 O2 C1 171.16(12) . .
C10 P1 C4 C5 -115.68(13) . .
C10 P1 C4 C9 61.12(15) . .
C10 C11 C12 C13 -0.3(3) . .
C11 C10 C15 C14 -0.1(3) . .
C11 C12 C13 C14 0.0(3) . .
C12 C13 C14 C15 0.2(3) . .
C13 C14 C15 C10 -0.1(3) . .
C15 C10 C11 C12 0.4(3) . .
